data_7132714
loop_
_publ_author_name
'Koch, Katelyn N.'
'Teo, Aaron J.'
'Wheeler, Kraig A.'

_publ_section_title
;
 Dual space divergence in small molecule quasiracemates: benzoyl leucine
 and phenylalanine assemblies.
;
_journal_issue 20
_journal_name_full 'Chemical communications (Cambridge, England)'
_journal_page_first 2800
_journal_page_last 2803
_journal_paper_doi 10.1039/d3cc06212k
_journal_volume 60
_journal_year 2024
_chemical_formula_moiety 'C14 H16 F3 N O3, C16 H15 N O3'
_chemical_formula_sum 'C30 H31 F3 N2 O6'
_chemical_formula_weight 572.57
_space_group_crystal_system monoclinic
_space_group_IT_number 4
_space_group_name_Hall 'P 2yb'
_space_group_name_H-M_alt 'P 1 21 1'
_atom_sites_solution_hydrogens mixed
_audit_creation_date 2023-11-15
_audit_creation_method
;
Olex2 1.5
(compiled 2023.08.24 svn.re1ec1418 for OlexSys, GUI svn.r6817)
;
_audit_update_record
;
2023-12-08 deposited with the CCDC.	2024-02-12 downloaded from the CCDC.
;
_cell_angle_alpha 90
_cell_angle_beta 111.456(3)
_cell_angle_gamma 90
_cell_formula_units_Z 2
_cell_length_a 11.4316(8)
_cell_length_b 9.5763(6)
_cell_length_c 14.2272(10)
_cell_measurement_reflns_used 9928
_cell_measurement_temperature 100(2)
_cell_measurement_theta_max 72.23
_cell_measurement_theta_min 3.34
_cell_volume 1449.55(17)
_computing_cell_refinement 'SAINT+ V8.40B (Bruker AXS Inc., 2020)'
_computing_data_collection 'APEX5 Ver.2022.08-RC130 (Bruker-AXS, 2023)'
_computing_data_reduction 'SAINT+ Ve8.40B (Bruker-AXS, 2020)'
_computing_molecular_graphics 'OLEX2 (Dolomanov et al., 2009)'
_computing_publication_material 'OLEX2 (Dolomanov et al., 2009)'
_computing_structure_refinement 'XL (Sheldrick, 2019/1)'
_computing_structure_solution 'XT (Sheldrick, 2018/2)'
_diffrn_ambient_temperature 100(2)
_diffrn_detector '100 \\times 140 mm^2^ CMOS sensor'
_diffrn_detector_area_resol_mean 7.9
_diffrn_detector_type 'Bruker PHOTON II'
_diffrn_measured_fraction_theta_full 1.000
_diffrn_measured_fraction_theta_max 0.994
_diffrn_measurement_device '\k-geometry four-circle diffractometer'
_diffrn_measurement_device_type 'Bruker D8 Venture'
_diffrn_measurement_method '\w and \f scans'
_diffrn_radiation_collimation 'focusing mirror'
_diffrn_radiation_detector 'Bruker PHOTON II'
_diffrn_radiation_monochromator 'multilayer mirror'
_diffrn_radiation_probe x-ray
_diffrn_radiation_type CuK\a
_diffrn_radiation_wavelength 1.54178
_diffrn_radiation_xray_symbol K-L~3~
_diffrn_reflns_av_R_equivalents 0.0345
_diffrn_reflns_av_unetI/netI 0.0194
_diffrn_reflns_Laue_measured_fraction_full 1.000
_diffrn_reflns_Laue_measured_fraction_max 0.994
_diffrn_reflns_limit_h_max 13
_diffrn_reflns_limit_h_min -14
_diffrn_reflns_limit_k_max 11
_diffrn_reflns_limit_k_min -11
_diffrn_reflns_limit_l_max 17
_diffrn_reflns_limit_l_min -17
_diffrn_reflns_number 38681
_diffrn_reflns_point_group_measured_fraction_full 0.998
_diffrn_reflns_point_group_measured_fraction_max 0.989
_diffrn_reflns_theta_full 67.679
_diffrn_reflns_theta_max 72.378
_diffrn_reflns_theta_min 3.338
_diffrn_source 'microfocus sealed X-ray tube'
_diffrn_source_type 'Incoatec I\mS 3.0'
_exptl_absorpt_coefficient_mu 0.880
_exptl_absorpt_correction_T_max 0.7536
_exptl_absorpt_correction_T_min 0.6952
_exptl_absorpt_correction_type multi-scan
_exptl_absorpt_process_details 'SADABS-2016/2 (Krause et al., 2015) was used for absorption correction.'
_exptl_crystal_colour 'clear colourless'
_exptl_crystal_colour_lustre clear
_exptl_crystal_colour_primary colourless
_exptl_crystal_density_diffrn 1.312
_exptl_crystal_density_method 'not measured'
_exptl_crystal_description needle
_exptl_crystal_F_000 600
_exptl_crystal_recrystallization_method 'Re-crystallisation from solvent: MeOH'
_exptl_crystal_size_max 0.289
_exptl_crystal_size_mid 0.115
_exptl_crystal_size_min 0.08
_refine_diff_density_max 0.874
_refine_diff_density_min -0.801
_refine_diff_density_rms 0.057
_refine_ls_abs_structure_details
;
 Flack x determined using 2494 quotients [(I+)-(I-)]/[(I+)+(I-)]
 (Parsons, Flack and Wagner, Acta Cryst. B69 (2013) 249-259).
;
_refine_ls_abs_structure_Flack 0.08(4)
_refine_ls_extinction_method none
_refine_ls_goodness_of_fit_ref 1.063
_refine_ls_hydrogen_treatment mixed
_refine_ls_matrix_type full
_refine_ls_number_parameters 414
_refine_ls_number_reflns 5688
_refine_ls_number_restraints 82
_refine_ls_restrained_S_all 1.153
_refine_ls_R_factor_all 0.0493
_refine_ls_R_factor_gt 0.0479
_refine_ls_shift/su_max 0.001
_refine_ls_shift/su_mean 0.000
_refine_ls_structure_factor_coef Fsqd
_refine_ls_weighting_details 'w=1/[\s^2^(Fo^2^)+(0.0592P)^2^+1.1181P] where P=(Fo^2^+2Fc^2^)/3'
_refine_ls_weighting_scheme calc
_refine_ls_wR_factor_gt 0.1206
_refine_ls_wR_factor_ref 0.1221
_reflns_Friedel_coverage 0.870
_reflns_Friedel_fraction_full 0.995
_reflns_Friedel_fraction_max 0.982
_reflns_number_gt 5522
_reflns_number_total 5688
_reflns_threshold_expression 'I > 2\s(I)'
_cod_data_source_file d3cc06212k2.cif
_cod_data_source_block 22kaw06_a
_cod_depositor_comments
;
The following automatic conversions were performed:

data item '_diffrn_radiation_probe' value 'X-ray' was changed to
'x-ray' in accordance with the
/home/data/users/saulius/crontab/automatic-downloads/rss-feeds/RSC/lib/dictionaries/cif_core.dic
dictionary named 'cif_core.dic' version 2.4.2 last updated on
2011-04-26.

Automatic conversion script
Id: cif_fix_values 8170 2020-07-09 18:12:32Z antanas 

 Adding full bibliography for 7132699--7132715.cif.
;
_cod_database_code 7132714
_shelx_shelxl_version_number 2019/1
_shelx_space_group_comment
;
The symmetry employed for this shelxl refinement is uniquely defined
by the following loop, which should always be used as a source of
symmetry information in preference to the above space-group names.
They are only intended as comments.
;
_olex2_refinement_description
;
1. Fixed Uiso
 At 1.2 times of:
  All C(H) groups, All C(H,H) groups, All C(H,H,H,H) groups, All N(H) groups
 At 1.5 times of:
  All C(H,H,H) groups, All O(H) groups
2. Restrained distances
 F1A-F2A \\sim F2A-F3A \\sim F3A-F1A
 with sigma of 0.001
 C14A-F1A \\sim C14A-F2A \\sim C14A-F3A
 with sigma of 0.001
 C14A-F1B \\sim C14A-F2B \\sim C14A-F3B
 with sigma of 0.001
 C14A-F1C \\sim C14A-F2C \\sim C14A-F3C
 with sigma of 0.001
 C5A-F1A \\sim C5A-F2A \\sim C5A-F3A
 with sigma of 0.001
3. Rigid bond restraints
 F1A, F2A, F3A, F1B, F2B, F3B, F1C, F2C, F3C
 with sigma for 1-2 distances of 0.001 and sigma for 1-3 distances of 0.002
4. Uiso/Uaniso restraints and constraints
Uanis(F1C) \\sim Ueq, Uanis(F2C) \\sim Ueq, Uanis(F3C) \\sim Ueq, Uanis(F1A)
\\sim Ueq, Uanis(F2A) \\sim Ueq, Uanis(F3A) \\sim Ueq, Uanis(F1B) \\sim Ueq,
Uanis(F2B) \\sim Ueq, Uanis(F3B) \\sim Ueq: with sigma of 0.001 and sigma for
terminal atoms of 0.002
Uanis(F1A) = Uanis(F1B)
Uanis(F2A) = Uanis(F2B)
Uanis(F3A) = Uanis(F3B)
Uanis(C11A) = Uanis(C11C)
Uanis(C12A) = Uanis(C12C)
Uanis(C13A) = Uanis(C13C)
Uanis(F1A) = Uanis(F1C)
Uanis(F2A) = Uanis(F2C)
Uanis(F3A) = Uanis(F3C)
5. Rigid body (RIGU) restrains
 F1A, F2A, F3A, F1B, F2B, F3B, F1C, F2C, F3C
 with sigma for 1-2 distances of 0.001 and sigma for 1-3 distances of 0.001
6. Same fragment restrains
{C11A, C12A, C13A} sigma for 1-2: 0.02, 1-3: 0.04
as in
{C11C, C12C, C13C}
{F1B, F2B, F3B} sigma for 1-2: 0.01, 1-3: 0.02
{F1C, F2C, F3C} sigma for 1-2: 0.01, 1-3: 0.02
as in
{F1A, F2A, F3A}
7. Others
 Sof(H10A)=Sof(H10B)=Sof(C11A)=Sof(H11A)=Sof(C12A)=Sof(H12A)=Sof(H12B)=
 Sof(H12C)=Sof(C13A)=Sof(H13A)=Sof(H13B)=Sof(H13C)=1-FVAR(1)
 Sof(H10C)=Sof(H10D)=Sof(C11C)=Sof(H11C)=Sof(C12C)=Sof(H12D)=Sof(H12E)=
 Sof(H12F)=Sof(C13C)=Sof(H13D)=Sof(H13E)=Sof(H13F)=FVAR(1)
 Fixed Sof: F1A(0.333333) F2A(0.333333) F3A(0.333333) F1B(0.333333)
 F2B(0.333333) F3B(0.333333) F1C(0.333333) F2C(0.333333) F3C(0.333333)
8.a Ternary CH refined with riding coordinates:
 C9A(H9A), C11A(H11A), C11C(H11C), C9B(HG)
8.b Secondary CH2 refined with riding coordinates:
 C10A(H10A,H10B), C10A(H10C,H10D), C10B(HH,HI)
8.c Aromatic/amide H refined with riding coordinates:
 C3A(H3A), C4A(H4A), C6A(H6A), C7A(H7A), C3B(HB), C4B(HC), C5B(HD), C6B(HE),
 C7B(HF), C12B(HJ), C13B(HK), C14B(HL), C15B(HM), C16B(HN)
8.d Idealised Me refined as rotating group:
 C12A(H12A,H12B,H12C), C13A(H13A,H13B,H13C), C12C(H12D,H12E,H12F), C13C(H13D,
 H13E,H13F)
;
_olex2_submission_special_instructions 'No special instructions were received'

loop_
_space_group_symop_operation_xyz
'x, y, z'
'-x, y+1/2, -z'

loop_
_atom_site_label
_atom_site_type_symbol
_atom_site_fract_x
_atom_site_fract_y
_atom_site_fract_z
_atom_site_U_iso_or_equiv
_atom_site_adp_type
_atom_site_occupancy
_atom_site_site_symmetry_order
_atom_site_calc_flag
_atom_site_refinement_flags_posn
_atom_site_refinement_flags_adp
_atom_site_refinement_flags_occupancy
_atom_site_disorder_assembly
_atom_site_disorder_group
O1A O 0.5045(2) 0.3119(3) 0.58993(17) 0.0234(5) Uani 1 1 d . . . . .
O2A O 0.6334(2) 0.6320(3) 0.54035(18) 0.0266(5) Uani 1 1 d . . . . .
H2A H 0.581(4) 0.685(5) 0.495(4) 0.040 Uiso 1 1 d . U . . .
O3A O 0.4799(2) 0.6367(3) 0.60260(16) 0.0200(5) Uani 1 1 d . . . . .
N1A N 0.5978(2) 0.4260(3) 0.7359(2) 0.0179(5) Uani 1 1 d . . . . .
H1A H 0.588(4) 0.466(4) 0.790(3) 0.021 Uiso 1 1 d . U . . .
C1A C 0.5128(3) 0.3345(4) 0.6780(2) 0.0188(6) Uani 1 1 d . . . . .
C2A C 0.4279(3) 0.2667(4) 0.7228(2) 0.0191(6) Uani 1 1 d . . . . .
C3A C 0.3088(3) 0.2254(4) 0.6590(2) 0.0248(7) Uani 1 1 d . . . . .
H3A H 0.285044 0.235187 0.588021 0.030 Uiso 1 1 calc R U . . .
C4A C 0.2242(3) 0.1699(5) 0.6984(3) 0.0304(8) Uani 1 1 d . . . . .
H4A H 0.143242 0.140041 0.654843 0.036 Uiso 1 1 calc R U . . .
C5A C 0.2593(3) 0.1588(4) 0.8018(2) 0.0259(7) Uani 1 1 d D . . . .
C6A C 0.3799(3) 0.1939(4) 0.8666(2) 0.0230(7) Uani 1 1 d . . . . .
H6A H 0.404130 0.180309 0.937347 0.028 Uiso 1 1 calc R U . . .
C7A C 0.4645(3) 0.2488(4) 0.8273(2) 0.0194(6) Uani 1 1 d . . . . .
H7A H 0.546784 0.274181 0.870970 0.023 Uiso 1 1 calc R U . . .
C8A C 0.5823(3) 0.5981(4) 0.6065(2) 0.0183(6) Uani 1 1 d . . . . .
C9A C 0.6709(3) 0.5078(4) 0.6915(2) 0.0191(6) Uani 1 1 d . . . . .
H9A H 0.716759 0.442603 0.662150 0.023 Uiso 1 1 calc R U . . .
C10A C 0.7677(3) 0.6017(4) 0.7700(2) 0.0213(6) Uani 1 1 d . . . . .
H10A H 0.803090 0.667894 0.733941 0.026 Uiso 0.163(8) 1 calc R U P A 1
H10B H 0.723678 0.657261 0.805638 0.026 Uiso 0.163(8) 1 calc R U P A 1
H10C H 0.779350 0.687353 0.735414 0.026 Uiso 0.837(8) 1 calc R U P A 2
H10D H 0.732314 0.630398 0.820982 0.026 Uiso 0.837(8) 1 calc R U P A 2
C14A C 0.1701(3) 0.10150(13) 0.84664(18) 0.0374(9) Uani 1 1 d D . . . .
F1A F 0.0525(5) 0.0813(6) 0.7793(5) 0.0496(12) Uani 0.3333 1 d D U P B 1
F2A F 0.1560(6) 0.1824(6) 0.9194(4) 0.0366(11) Uani 0.3333 1 d D U P B 1
F3A F 0.2049(6) -0.0248(5) 0.8912(4) 0.0498(12) Uani 0.3333 1 d D U P B 1
C11A C 0.876(3) 0.523(3) 0.848(2) 0.0256(10) Uani 0.163(8) 1 d D . P A 1
H11A H 0.842464 0.470469 0.893953 0.031 Uiso 0.163(8) 1 calc R U P A 1
C12A C 0.965(4) 0.639(5) 0.910(3) 0.0332(14) Uani 0.163(8) 1 d D . P A 1
H12A H 0.927671 0.685084 0.953372 0.050 Uiso 0.163(8) 1 calc R U P A 1
H12B H 0.977832 0.707530 0.863151 0.050 Uiso 0.163(8) 1 calc R U P A 1
H12C H 1.045908 0.597749 0.950988 0.050 Uiso 0.163(8) 1 calc R U P A 1
C13A C 0.943(2) 0.421(3) 0.803(2) 0.0429(13) Uani 0.163(8) 1 d D . P A 1
H13A H 0.887013 0.343032 0.771611 0.064 Uiso 0.163(8) 1 calc R U P A 1
H13B H 1.018506 0.384957 0.857023 0.064 Uiso 0.163(8) 1 calc R U P A 1
H13C H 0.967728 0.468920 0.752563 0.064 Uiso 0.163(8) 1 calc R U P A 1
F1B F 0.0504(6) 0.1398(9) 0.7886(6) 0.0496(12) Uani 0.3333 1 d D U P B 2
F2B F 0.1912(11) 0.1659(9) 0.9369(4) 0.0366(11) Uani 0.3333 1 d D U P B 2
F3B F 0.1819(9) -0.0392(5) 0.8622(7) 0.0498(12) Uani 0.3333 1 d D U P B 2
C11C C 0.8974(5) 0.5357(5) 0.8253(4) 0.0256(10) Uani 0.837(8) 1 d D . P A 2
H11C H 0.932409 0.506617 0.773378 0.031 Uiso 0.837(8) 1 calc R U P A 2
C12C C 0.9869(7) 0.6432(8) 0.8944(5) 0.0332(14) Uani 0.837(8) 1 d D . P A 2
H12D H 1.071684 0.603606 0.922862 0.050 Uiso 0.837(8) 1 calc R U P A 2
H12E H 0.958126 0.667679 0.949328 0.050 Uiso 0.837(8) 1 calc R U P A 2
H12F H 0.988176 0.727169 0.855476 0.050 Uiso 0.837(8) 1 calc R U P A 2
C13C C 0.8897(5) 0.4062(6) 0.8855(4) 0.0429(13) Uani 0.837(8) 1 d D . P A 2
H13D H 0.843547 0.332405 0.838936 0.064 Uiso 0.837(8) 1 calc R U P A 2
H13E H 0.845755 0.429621 0.931062 0.064 Uiso 0.837(8) 1 calc R U P A 2
H13F H 0.974713 0.373455 0.925110 0.064 Uiso 0.837(8) 1 calc R U P A 2
F1C F 0.0659(6) 0.1817(8) 0.8089(7) 0.0496(12) Uani 0.3333 1 d D U P B 3
F2C F 0.1978(11) 0.1354(10) 0.9445(4) 0.0366(11) Uani 0.3333 1 d D U P B 3
F3C F 0.1233(9) -0.0280(6) 0.8206(7) 0.0498(12) Uani 0.3333 1 d D U P B 3
O1B O 0.5163(2) 0.8783(3) 0.91631(16) 0.0209(5) Uani 1 1 d . . . . .
O2B O 0.3577(2) 0.5545(3) 0.94428(17) 0.0236(5) Uani 1 1 d . . . . .
H H 0.403(4) 0.498(5) 0.988(3) 0.035 Uiso 1 1 d . U . . .
O3B O 0.5235(2) 0.5502(3) 0.89603(16) 0.0198(5) Uani 1 1 d . . . . .
N1B N 0.4263(2) 0.7711(3) 0.7668(2) 0.0179(5) Uani 1 1 d . . . . .
HA H 0.440(4) 0.740(4) 0.718(3) 0.021 Uiso 1 1 d . U . . .
C1B C 0.5119(3) 0.8580(3) 0.8287(2) 0.0163(6) Uani 1 1 d . . . . .
C2B C 0.6006(3) 0.9253(4) 0.7878(2) 0.0176(6) Uani 1 1 d . . . . .
C3B C 0.5682(3) 0.9482(4) 0.6847(2) 0.0207(6) Uani 1 1 d . . . . .
HB H 0.486759 0.923606 0.638931 0.025 Uiso 1 1 calc R U . . .
C4B C 0.6544(3) 1.0065(4) 0.6486(3) 0.0261(7) Uani 1 1 d . . . . .
HC H 0.632658 1.020574 0.578101 0.031 Uiso 1 1 calc R U . . .
C5B C 0.7732(4) 1.0444(4) 0.7159(3) 0.0307(8) Uani 1 1 d . . . . .
HD H 0.832099 1.085979 0.691532 0.037 Uiso 1 1 calc R U . . .
C6B C 0.8056(3) 1.0215(5) 0.8190(3) 0.0307(8) Uani 1 1 d . . . . .
HE H 0.887147 1.045839 0.864743 0.037 Uiso 1 1 calc R U . . .
C7B C 0.7199(3) 0.9636(4) 0.8549(3) 0.0249(7) Uani 1 1 d . . . . .
HF H 0.741813 0.949576 0.925376 0.030 Uiso 1 1 calc R U . . .
C8B C 0.4199(3) 0.5914(4) 0.8864(2) 0.0173(6) Uani 1 1 d . . . . .
C9B C 0.3437(3) 0.6929(4) 0.8035(2) 0.0166(6) Uani 1 1 d . . . . .
HG H 0.298044 0.759400 0.832171 0.020 Uiso 1 1 calc R U . . .
C10B C 0.2466(3) 0.6112(4) 0.7158(2) 0.0203(6) Uani 1 1 d . . . . .
HH H 0.291565 0.549797 0.684222 0.024 Uiso 1 1 calc R U . . .
HI H 0.195868 0.551235 0.742916 0.024 Uiso 1 1 calc R U . . .
C11B C 0.1602(3) 0.7073(4) 0.6364(2) 0.0213(6) Uani 1 1 d . . . . .
C12B C 0.0535(4) 0.7613(5) 0.6473(3) 0.0377(9) Uani 1 1 d . . . . .
HJ H 0.033908 0.735654 0.704422 0.045 Uiso 1 1 calc R U . . .
C13B C -0.0256(4) 0.8525(6) 0.5759(4) 0.0544(13) Uani 1 1 d . . . . .
HK H -0.098428 0.888723 0.584426 0.065 Uiso 1 1 calc R U . . .
C14B C 0.0022(5) 0.8901(5) 0.4927(4) 0.0536(12) Uani 1 1 d . . . . .
HL H -0.050900 0.953041 0.444140 0.064 Uiso 1 1 calc R U . . .
C15B C 0.1063(4) 0.8361(6) 0.4807(4) 0.0534(13) Uani 1 1 d . . . . .
HM H 0.125305 0.861391 0.423296 0.064 Uiso 1 1 calc R U . . .
C16B C 0.1850(3) 0.7445(5) 0.5518(3) 0.0371(9) Uani 1 1 d . . . . .
HN H 0.256692 0.707111 0.541974 0.044 Uiso 1 1 calc R U . . .

loop_
_atom_site_aniso_label
_atom_site_aniso_U_11
_atom_site_aniso_U_22
_atom_site_aniso_U_33
_atom_site_aniso_U_23
_atom_site_aniso_U_13
_atom_site_aniso_U_12
O1A 0.0303(12) 0.0240(12) 0.0175(11) -0.0046(9) 0.0106(9) -0.0024(10)
O2A 0.0270(12) 0.0352(14) 0.0214(11) 0.0109(10) 0.0135(9) 0.0060(11)
O3A 0.0206(10) 0.0226(12) 0.0177(10) -0.0005(9) 0.0080(8) 0.0032(9)
N1A 0.0240(13) 0.0174(12) 0.0140(12) -0.0006(10) 0.0091(10) 0.0008(10)
C1A 0.0206(14) 0.0180(15) 0.0172(15) -0.0003(12) 0.0063(12) 0.0049(12)
C2A 0.0213(15) 0.0175(15) 0.0187(15) -0.0027(12) 0.0076(12) 0.0029(12)
C3A 0.0236(15) 0.0340(19) 0.0165(15) -0.0047(14) 0.0072(12) -0.0014(14)
C4A 0.0207(16) 0.048(2) 0.0223(17) -0.0089(15) 0.0076(13) -0.0063(15)
C5A 0.0243(16) 0.0295(18) 0.0251(17) -0.0027(14) 0.0103(14) 0.0002(14)
C6A 0.0259(16) 0.0243(16) 0.0185(15) 0.0025(13) 0.0078(13) 0.0015(13)
C7A 0.0206(14) 0.0166(15) 0.0186(15) 0.0007(12) 0.0043(12) -0.0009(12)
C8A 0.0234(15) 0.0167(15) 0.0160(14) -0.0009(12) 0.0085(12) -0.0004(12)
C9A 0.0207(14) 0.0194(15) 0.0186(15) 0.0015(12) 0.0088(12) 0.0017(12)
C10A 0.0224(15) 0.0212(16) 0.0201(15) 0.0011(12) 0.0075(12) 0.0006(12)
C14A 0.0281(18) 0.060(3) 0.0271(18) -0.0058(18) 0.0136(15) -0.0079(18)
F1A 0.0392(14) 0.060(2) 0.0517(17) -0.0020(15) 0.0186(12) -0.0107(14)
F2A 0.0373(16) 0.0434(19) 0.0360(14) 0.0029(12) 0.0216(12) 0.0055(14)
F3A 0.0539(18) 0.0501(16) 0.0550(19) -0.0031(13) 0.0313(15) -0.0140(13)
C11A 0.023(2) 0.033(2) 0.023(3) -0.0019(19) 0.0100(16) 0.0020(17)
C12A 0.025(3) 0.045(2) 0.026(3) -0.003(2) 0.0047(17) -0.004(2)
C13A 0.040(3) 0.032(2) 0.041(3) 0.006(2) -0.004(2) 0.007(2)
F1B 0.0392(14) 0.060(2) 0.0517(17) -0.0020(15) 0.0186(12) -0.0107(14)
F2B 0.0373(16) 0.0434(19) 0.0360(14) 0.0029(12) 0.0216(12) 0.0055(14)
F3B 0.0539(18) 0.0501(16) 0.0550(19) -0.0031(13) 0.0313(15) -0.0140(13)
C11C 0.023(2) 0.033(2) 0.023(3) -0.0019(19) 0.0100(16) 0.0020(17)
C12C 0.025(3) 0.045(2) 0.026(3) -0.003(2) 0.0047(17) -0.004(2)
C13C 0.040(3) 0.032(2) 0.041(3) 0.006(2) -0.004(2) 0.007(2)
F1C 0.0392(14) 0.060(2) 0.0517(17) -0.0020(15) 0.0186(12) -0.0107(14)
F2C 0.0373(16) 0.0434(19) 0.0360(14) 0.0029(12) 0.0216(12) 0.0055(14)
F3C 0.0539(18) 0.0501(16) 0.0550(19) -0.0031(13) 0.0313(15) -0.0140(13)
O1B 0.0266(11) 0.0221(12) 0.0151(10) -0.0035(9) 0.0089(9) -0.0024(9)
O2B 0.0231(11) 0.0297(13) 0.0200(11) 0.0109(10) 0.0104(9) 0.0049(10)
O3B 0.0212(11) 0.0217(11) 0.0167(10) -0.0001(9) 0.0071(8) 0.0024(9)
N1B 0.0211(12) 0.0204(13) 0.0133(12) -0.0019(10) 0.0077(10) -0.0030(10)
C1B 0.0195(14) 0.0131(14) 0.0159(14) 0.0012(11) 0.0060(11) 0.0038(11)
C2B 0.0226(15) 0.0122(14) 0.0196(15) -0.0010(11) 0.0099(12) 0.0002(12)
C3B 0.0225(15) 0.0195(16) 0.0198(15) 0.0005(12) 0.0074(12) -0.0007(12)
C4B 0.0325(18) 0.0259(17) 0.0227(16) 0.0058(13) 0.0134(14) 0.0005(14)
C5B 0.0339(19) 0.0303(19) 0.0349(19) -0.0036(16) 0.0208(16) -0.0121(16)
C6B 0.0263(18) 0.036(2) 0.0302(18) -0.0068(15) 0.0112(15) -0.0120(15)
C7B 0.0270(17) 0.0293(18) 0.0203(15) -0.0057(13) 0.0107(13) -0.0052(14)
C8B 0.0199(14) 0.0194(15) 0.0116(13) -0.0027(11) 0.0046(11) -0.0036(11)
C9B 0.0182(14) 0.0163(15) 0.0143(14) -0.0012(11) 0.0049(11) 0.0001(12)
C10B 0.0224(15) 0.0184(15) 0.0175(14) 0.0006(12) 0.0044(12) -0.0036(12)
C11B 0.0191(14) 0.0205(15) 0.0206(15) -0.0009(12) 0.0028(12) -0.0033(12)
C12B 0.0317(19) 0.055(3) 0.0253(18) -0.0053(18) 0.0089(15) 0.0115(18)
C13B 0.034(2) 0.073(3) 0.042(2) -0.014(2) -0.0025(18) 0.027(2)
C14B 0.047(2) 0.041(2) 0.047(3) 0.012(2) -0.013(2) 0.009(2)
C15B 0.037(2) 0.073(3) 0.040(2) 0.034(2) 0.0021(19) -0.004(2)
C16B 0.0216(16) 0.061(3) 0.0245(18) 0.0160(17) 0.0033(14) 0.0005(17)

loop_
_atom_type_symbol
_atom_type_description
_atom_type_scat_dispersion_real
_atom_type_scat_dispersion_imag
_atom_type_scat_source
C C 0.0181 0.0091 'International Tables Vol C Tables 4.2.6.8 and 6.1.1.4'
H H 0.0000 0.0000 'International Tables Vol C Tables 4.2.6.8 and 6.1.1.4'
N N 0.0311 0.0180 'International Tables Vol C Tables 4.2.6.8 and 6.1.1.4'
O O 0.0492 0.0322 'International Tables Vol C Tables 4.2.6.8 and 6.1.1.4'
F F 0.0727 0.0534 'International Tables Vol C Tables 4.2.6.8 and 6.1.1.4'

loop_
_exptl_crystal_face_index_h
_exptl_crystal_face_index_k
_exptl_crystal_face_index_l
_exptl_crystal_face_perp_dist
-1.00 0.00 -1.00 0.0090
-1.00 0.00 0.00 0.0100
-1.00 -1.00 -1.00 0.0730
0.00 0.00 1.00 0.0400
0.00 0.00 -1.00 0.0390
0.00 1.00 -1.00 0.0930
0.00 -1.00 1.00 0.0860
1.00 0.00 1.00 0.0410
1.00 0.00 -1.00 0.0490

loop_
_geom_angle_atom_site_label_1
_geom_angle_atom_site_label_2
_geom_angle_atom_site_label_3
_geom_angle
_geom_angle_site_symmetry_1
_geom_angle_site_symmetry_3
_geom_angle_publ_flag
C8A O2A H2A 109(3) . . ?
C1A N1A H1A 121(3) . . ?
C1A N1A C9A 119.2(3) . . ?
C9A N1A H1A 115(3) . . ?
O1A C1A N1A 120.3(3) . . ?
O1A C1A C2A 122.3(3) . . ?
N1A C1A C2A 117.4(3) . . ?
C3A C2A C1A 118.7(3) . . ?
C3A C2A C7A 120.0(3) . . ?
C7A C2A C1A 121.2(3) . . ?
C2A C3A H3A 119.8 . . ?
C4A C3A C2A 120.4(3) . . ?
C4A C3A H3A 119.8 . . ?
C3A C4A H4A 120.5 . . ?
C5A C4A C3A 119.1(3) . . ?
C5A C4A H4A 120.5 . . ?
C4A C5A C6A 121.3(3) . . ?
C4A C5A C14A 120.5(3) . . ?
C6A C5A C14A 118.2(3) . . ?
C5A C6A H6A 120.2 . . ?
C7A C6A C5A 119.5(3) . . ?
C7A C6A H6A 120.2 . . ?
C2A C7A H7A 120.2 . . ?
C6A C7A C2A 119.6(3) . . ?
C6A C7A H7A 120.2 . . ?
O2A C8A C9A 111.5(3) . . ?
O3A C8A O2A 124.5(3) . . ?
O3A C8A C9A 123.9(3) . . ?
N1A C9A C8A 109.3(2) . . ?
N1A C9A H9A 108.6 . . ?
N1A C9A C10A 112.1(3) . . ?
C8A C9A H9A 108.6 . . ?
C8A C9A C10A 109.6(3) . . ?
C10A C9A H9A 108.6 . . ?
C9A C10A H10A 108.6 . . ?
C9A C10A H10B 108.6 . . ?
C9A C10A H10C 108.4 . . ?
C9A C10A H10D 108.4 . . ?
H10A C10A H10B 107.6 . . ?
H10C C10A H10D 107.4 . . ?
C11A C10A C9A 114.5(11) . . ?
C11A C10A H10A 108.6 . . ?
C11A C10A H10B 108.6 . . ?
C11C C10A C9A 115.7(3) . . ?
C11C C10A H10C 108.4 . . ?
C11C C10A H10D 108.4 . . ?
F1A C14A C5A 114.1(3) . . ?
F1A C14A F3A 104.4(3) . . ?
F2A C14A C5A 114.2(3) . . ?
F2A C14A F1A 105.0(3) . . ?
F2A C14A F3A 104.5(3) . . ?
F3A C14A C5A 113.5(3) . . ?
F1B C14A C5A 109.4(5) . . ?
F2B C14A C5A 108.9(6) . . ?
F2B C14A F1B 104.0(6) . . ?
F3B C14A C5A 113.0(5) . . ?
F3B C14A F1B 112.4(6) . . ?
F3B C14A F2B 108.7(6) . . ?
F1C C14A C5A 105.2(5) . . ?
F2C C14A C5A 114.5(6) . . ?
F2C C14A F1C 96.5(6) . . ?
F3C C14A C5A 119.1(4) . . ?
F3C C14A F1C 102.1(6) . . ?
F3C C14A F2C 115.1(6) . . ?
C10A C11A H11A 108.9 . . ?
C10A C11A C12A 104(3) . . ?
C12A C11A H11A 108.9 . . ?
C13A C11A C10A 114(2) . . ?
C13A C11A H11A 108.9 . . ?
C13A C11A C12A 112(2) . . ?
C11A C12A H12A 109.5 . . ?
C11A C12A H12B 109.5 . . ?
C11A C12A H12C 109.5 . . ?
H12A C12A H12B 109.5 . . ?
H12A C12A H12C 109.5 . . ?
H12B C12A H12C 109.5 . . ?
C11A C13A H13A 109.5 . . ?
C11A C13A H13B 109.5 . . ?
C11A C13A H13C 109.5 . . ?
H13A C13A H13B 109.5 . . ?
H13A C13A H13C 109.5 . . ?
H13B C13A H13C 109.5 . . ?
C10A C11C H11C 108.0 . . ?
C12C C11C C10A 110.2(5) . . ?
C12C C11C H11C 108.0 . . ?
C13C C11C C10A 112.2(4) . . ?
C13C C11C H11C 108.0 . . ?
C13C C11C C12C 110.4(4) . . ?
C11C C12C H12D 109.5 . . ?
C11C C12C H12E 109.5 . . ?
C11C C12C H12F 109.5 . . ?
H12D C12C H12E 109.5 . . ?
H12D C12C H12F 109.5 . . ?
H12E C12C H12F 109.5 . . ?
C11C C13C H13D 109.5 . . ?
C11C C13C H13E 109.5 . . ?
C11C C13C H13F 109.5 . . ?
H13D C13C H13E 109.5 . . ?
H13D C13C H13F 109.5 . . ?
H13E C13C H13F 109.5 . . ?
C8B O2B H 108(3) . . ?
C1B N1B HA 118(3) . . ?
C1B N1B C9B 120.1(3) . . ?
C9B N1B HA 118(3) . . ?
O1B C1B N1B 120.5(3) . . ?
O1B C1B C2B 122.7(3) . . ?
N1B C1B C2B 116.8(3) . . ?
C3B C2B C1B 121.6(3) . . ?
C3B C2B C7B 119.7(3) . . ?
C7B C2B C1B 118.8(3) . . ?
C2B C3B HB 119.9 . . ?
C4B C3B C2B 120.2(3) . . ?
C4B C3B HB 119.9 . . ?
C3B C4B HC 120.1 . . ?
C3B C4B C5B 119.8(3) . . ?
C5B C4B HC 120.1 . . ?
C4B C5B HD 120.0 . . ?
C6B C5B C4B 120.0(3) . . ?
C6B C5B HD 120.0 . . ?
C5B C6B HE 119.9 . . ?
C7B C6B C5B 120.2(3) . . ?
C7B C6B HE 119.9 . . ?
C2B C7B HF 119.9 . . ?
C6B C7B C2B 120.1(3) . . ?
C6B C7B HF 119.9 . . ?
O2B C8B C9B 111.5(3) . . ?
O3B C8B O2B 124.9(3) . . ?
O3B C8B C9B 123.6(3) . . ?
N1B C9B C8B 110.1(2) . . ?
N1B C9B HG 108.9 . . ?
N1B C9B C10B 110.0(2) . . ?
C8B C9B HG 108.9 . . ?
C8B C9B C10B 109.9(2) . . ?
C10B C9B HG 108.9 . . ?
C9B C10B HH 109.2 . . ?
C9B C10B HI 109.2 . . ?
HH C10B HI 107.9 . . ?
C11B C10B C9B 112.1(3) . . ?
C11B C10B HH 109.2 . . ?
C11B C10B HI 109.2 . . ?
C12B C11B C10B 120.3(3) . . ?
C16B C11B C10B 121.5(3) . . ?
C16B C11B C12B 118.2(3) . . ?
C11B C12B HJ 119.5 . . ?
C11B C12B C13B 121.0(4) . . ?
C13B C12B HJ 119.5 . . ?
C12B C13B HK 120.1 . . ?
C14B C13B C12B 119.9(4) . . ?
C14B C13B HK 120.1 . . ?
C13B C14B HL 120.2 . . ?
C15B C14B C13B 119.5(4) . . ?
C15B C14B HL 120.2 . . ?
C14B C15B HM 119.7 . . ?
C14B C15B C16B 120.6(4) . . ?
C16B C15B HM 119.7 . . ?
C11B C16B C15B 120.8(4) . . ?
C11B C16B HN 119.6 . . ?
C15B C16B HN 119.6 . . ?

loop_
_geom_bond_atom_site_label_1
_geom_bond_atom_site_label_2
_geom_bond_distance
_geom_bond_site_symmetry_2
_geom_bond_publ_flag
O1A C1A 1.241(4) . ?
O2A H2A 0.87(5) . ?
O2A C8A 1.317(4) . ?
O3A C8A 1.210(4) . ?
N1A H1A 0.90(4) . ?
N1A C1A 1.344(4) . ?
N1A C9A 1.449(4) . ?
C1A C2A 1.490(4) . ?
C2A C3A 1.389(4) . ?
C2A C7A 1.400(4) . ?
C3A H3A 0.9500 . ?
C3A C4A 1.389(5) . ?
C4A H4A 0.9500 . ?
C4A C5A 1.379(5) . ?
C5A C6A 1.391(5) . ?
C5A C14A 1.491(5) . ?
C6A H6A 0.9500 . ?
C6A C7A 1.386(5) . ?
C7A H7A 0.9500 . ?
C8A C9A 1.530(4) . ?
C9A H9A 1.0000 . ?
C9A C10A 1.542(4) . ?
C10A H10A 0.9900 . ?
C10A H10B 0.9900 . ?
C10A H10C 0.9900 . ?
C10A H10D 0.9900 . ?
C10A C11A 1.53(3) . ?
C10A C11C 1.537(6) . ?
C14A F1A 1.350(5) . ?
C14A F2A 1.349(5) . ?
C14A F3A 1.355(5) . ?
C14A F1B 1.365(5) . ?
C14A F2B 1.364(5) . ?
C14A F3B 1.364(5) . ?
C14A F1C 1.353(5) . ?
C14A F2C 1.350(5) . ?
C14A F3C 1.348(5) . ?
C11A H11A 1.0000 . ?
C11A C12A 1.54(2) . ?
C11A C13A 1.52(2) . ?
C12A H12A 0.9800 . ?
C12A H12B 0.9800 . ?
C12A H12C 0.9800 . ?
C13A H13A 0.9800 . ?
C13A H13B 0.9800 . ?
C13A H13C 0.9800 . ?
C11C H11C 1.0000 . ?
C11C C12C 1.529(6) . ?
C11C C13C 1.528(7) . ?
C12C H12D 0.9800 . ?
C12C H12E 0.9800 . ?
C12C H12F 0.9800 . ?
C13C H13D 0.9800 . ?
C13C H13E 0.9800 . ?
C13C H13F 0.9800 . ?
O1B C1B 1.245(4) . ?
O2B H 0.85(5) . ?
O2B C8B 1.318(4) . ?
O3B C8B 1.207(4) . ?
N1B HA 0.83(4) . ?
N1B C1B 1.340(4) . ?
N1B C9B 1.445(4) . ?
C1B C2B 1.487(4) . ?
C2B C3B 1.394(4) . ?
C2B C7B 1.397(5) . ?
C3B HB 0.9500 . ?
C3B C4B 1.384(5) . ?
C4B HC 0.9500 . ?
C4B C5B 1.394(5) . ?
C5B HD 0.9500 . ?
C5B C6B 1.393(5) . ?
C6B HE 0.9500 . ?
C6B C7B 1.377(5) . ?
C7B HF 0.9500 . ?
C8B C9B 1.531(4) . ?
C9B HG 1.0000 . ?
C9B C10B 1.545(4) . ?
C10B HH 0.9900 . ?
C10B HI 0.9900 . ?
C10B C11B 1.511(4) . ?
C11B C12B 1.385(5) . ?
C11B C16B 1.380(5) . ?
C12B HJ 0.9500 . ?
C12B C13B 1.393(6) . ?
C13B HK 0.9500 . ?
C13B C14B 1.381(8) . ?
C14B HL 0.9500 . ?
C14B C15B 1.365(8) . ?
C15B HM 0.9500 . ?
C15B C16B 1.391(6) . ?
C16B HN 0.9500 . ?

loop_
_geom_hbond_atom_site_label_D
_geom_hbond_atom_site_label_H
_geom_hbond_atom_site_label_A
_geom_hbond_distance_DH
_geom_hbond_distance_HA
_geom_hbond_distance_DA
_geom_hbond_angle_DHA
_geom_hbond_site_symmetry_A
_geom_hbond_publ_flag
O2A H2A O1A 0.87(5) 1.74(5) 2.598(3) 171(5) 2_656 yes
N1A H1A O3B 0.90(4) 2.07(4) 2.956(3) 167(3) . yes
O2B H O1B 0.85(5) 1.76(5) 2.601(3) 174(5) 2_647 yes
N1B HA O3A 0.83(4) 2.10(5) 2.921(4) 173(4) . yes

loop_
_geom_torsion_atom_site_label_1
_geom_torsion_atom_site_label_2
_geom_torsion_atom_site_label_3
_geom_torsion_atom_site_label_4
_geom_torsion
_geom_torsion_site_symmetry_1
_geom_torsion_site_symmetry_2
_geom_torsion_site_symmetry_3
_geom_torsion_site_symmetry_4
_geom_torsion_publ_flag
O1A C1A C2A C3A -26.9(5) . . . . ?
O1A C1A C2A C7A 155.4(3) . . . . ?
O2A C8A C9A N1A -155.9(3) . . . . ?
O2A C8A C9A C10A 81.0(3) . . . . ?
O3A C8A C9A N1A 26.2(4) . . . . ?
O3A C8A C9A C10A -96.9(4) . . . . ?
N1A C1A C2A C3A 151.1(3) . . . . ?
N1A C1A C2A C7A -26.7(4) . . . . ?
N1A C9A C10A C11A 69.2(12) . . . . ?
N1A C9A C10A C11C 89.6(4) . . . . ?
C1A N1A C9A C8A 61.1(4) . . . . ?
C1A N1A C9A C10A -177.3(3) . . . . ?
C1A C2A C3A C4A -176.0(3) . . . . ?
C1A C2A C7A C6A 175.7(3) . . . . ?
C2A C3A C4A C5A 1.2(6) . . . . ?
C3A C2A C7A C6A -2.0(5) . . . . ?
C3A C4A C5A C6A -4.0(6) . . . . ?
C3A C4A C5A C14A 179.2(3) . . . . ?
C4A C5A C6A C7A 3.8(5) . . . . ?
C4A C5A C14A F1A -8.3(4) . . . . ?
C4A C5A C14A F2A -129.1(4) . . . . ?
C4A C5A C14A F3A 111.2(4) . . . . ?
C4A C5A C14A F1B -34.4(5) . . . . ?
C4A C5A C14A F2B -147.4(5) . . . . ?
C4A C5A C14A F3B 91.7(6) . . . . ?
C4A C5A C14A F1C -55.6(5) . . . . ?
C4A C5A C14A F2C -160.2(5) . . . . ?
C4A C5A C14A F3C 58.0(6) . . . . ?
C5A C6A C7A C2A -0.7(5) . . . . ?
C6A C5A C14A F1A 174.8(4) . . . . ?
C6A C5A C14A F2A 54.0(4) . . . . ?
C6A C5A C14A F3A -65.7(4) . . . . ?
C6A C5A C14A F1B 148.7(5) . . . . ?
C6A C5A C14A F2B 35.7(5) . . . . ?
C6A C5A C14A F3B -85.2(5) . . . . ?
C6A C5A C14A F1C 127.5(5) . . . . ?
C6A C5A C14A F2C 22.9(5) . . . . ?
C6A C5A C14A F3C -118.9(6) . . . . ?
C7A C2A C3A C4A 1.8(5) . . . . ?
C8A C9A C10A C11A -169.3(11) . . . . ?
C8A C9A C10A C11C -148.9(3) . . . . ?
C9A N1A C1A O1A 6.0(4) . . . . ?
C9A N1A C1A C2A -172.0(3) . . . . ?
C9A C10A C11A C12A 174.2(16) . . . . ?
C9A C10A C11A C13A 52(2) . . . . ?
C9A C10A C11C C12C 175.6(3) . . . . ?
C9A C10A C11C C13C -61.0(5) . . . . ?
C14A C5A C6A C7A -179.3(3) . . . . ?
O1B C1B C2B C3B -154.2(3) . . . . ?
O1B C1B C2B C7B 27.1(4) . . . . ?
O2B C8B C9B N1B 158.4(3) . . . . ?
O2B C8B C9B C10B -80.3(3) . . . . ?
O3B C8B C9B N1B -22.3(4) . . . . ?
O3B C8B C9B C10B 99.0(3) . . . . ?
N1B C1B C2B C3B 26.6(4) . . . . ?
N1B C1B C2B C7B -152.0(3) . . . . ?
N1B C9B C10B C11B -64.2(3) . . . . ?
C1B N1B C9B C8B -63.8(4) . . . . ?
C1B N1B C9B C10B 175.0(3) . . . . ?
C1B C2B C3B C4B -177.6(3) . . . . ?
C1B C2B C7B C6B 177.6(3) . . . . ?
C2B C3B C4B C5B -1.0(5) . . . . ?
C3B C2B C7B C6B -1.0(5) . . . . ?
C3B C4B C5B C6B 1.1(6) . . . . ?
C4B C5B C6B C7B -1.1(6) . . . . ?
C5B C6B C7B C2B 1.1(6) . . . . ?
C7B C2B C3B C4B 1.0(5) . . . . ?
C8B C9B C10B C11B 174.4(3) . . . . ?
C9B N1B C1B O1B -4.2(4) . . . . ?
C9B N1B C1B C2B 174.9(3) . . . . ?
C9B C10B C11B C12B -85.1(4) . . . . ?
C9B C10B C11B C16B 94.5(4) . . . . ?
C10B C11B C12B C13B 178.5(4) . . . . ?
C10B C11B C16B C15B -178.2(4) . . . . ?
C11B C12B C13B C14B 0.1(7) . . . . ?
C12B C11B C16B C15B 1.4(6) . . . . ?
C12B C13B C14B C15B 0.7(8) . . . . ?
C13B C14B C15B C16B -0.4(8) . . . . ?
C14B C15B C16B C11B -0.7(7) . . . . ?
C16B C11B C12B C13B -1.1(6) . . . . ?
